data_7002425
loop_
_publ_author_name
'Abdalilah, Mohammed'
'Zurawinski, Remigiuz'
'Canac, Yves'
'Laleu, Beno\^it'
'Lacour, J\'er\^ome'
'Lepetit, Christine'
'Magro, Germinal'
'Bernardinelli, G\'erald'
'Donnadieu, Bruno'
'Duhayon, Carine'
'Mikolajczyk, Marian'
'Chauvin, Remi'

_publ_section_title
;
 Vicinal diphosphoniums: electrostatic repulsion under covalent
 constraint
;
_journal_issue 40
_journal_name_full 'Dalton Transactions'
_journal_page_first 8493
_journal_page_last 8508
_journal_paper_doi 10.1039/b903933c
_journal_year 2009
_chemical_compound_source 'synthesis as described'
_chemical_formula_moiety 'C31 H26 P2, 2 (I)'
_chemical_formula_sum 'C31 H26 I2 P2'
_chemical_formula_weight 714.26
_chemical_name_systematic
;
?
;
_space_group_IT_number 61
_symmetry_cell_setting orthorhombic
_symmetry_Int_Tables_number 61
_symmetry_space_group_name_Hall '-P 2ac 2ab'
_symmetry_space_group_name_H-M 'P b c a'
_atom_sites_solution_hydrogens geom
_atom_sites_solution_primary direct
_atom_sites_solution_secondary difmap
_cell_angle_alpha 90
_cell_angle_beta 90
_cell_angle_gamma 90
_cell_formula_units_Z 8
_cell_length_a 8.8695(4)
_cell_length_b 18.8576(8)
_cell_length_c 34.5533(14)
_cell_measurement_reflns_used 9949
_cell_measurement_temperature 180(2)
_cell_measurement_theta_max 26.89
_cell_measurement_theta_min 2.24
_cell_measurement_wavelength 0.71073
_cell_volume 5779.3(4)
_computing_cell_refinement 'Bruker SMART'
_computing_data_collection 'Bruker SMART'
_computing_data_reduction 'Bruker SAINT'
_computing_molecular_graphics 'Ortep-3 for Windows (Farrugia, 1997)'
_computing_publication_material 'WinGX publication routines (Farrugia, 1999)'
_computing_structure_refinement 'SHELXL-97 (Sheldrick, 1997)'
_computing_structure_solution 'SHELXS-86 (Sheldrick, 1986)'
_diffrn_ambient_temperature 180
_diffrn_measured_fraction_theta_full 0.999
_diffrn_measured_fraction_theta_max 0.999
_diffrn_measurement_device_type 'Bruker Kappa APEX II'
_diffrn_measurement_method \w-\f
_diffrn_radiation_monochromator graphite
_diffrn_radiation_source 'fine-focus sealed tube'
_diffrn_radiation_type MoK\a
_diffrn_radiation_wavelength 0.71073
_diffrn_reflns_av_R_equivalents 0.0581
_diffrn_reflns_av_unetI/netI 0.0359
_diffrn_reflns_limit_h_max 12
_diffrn_reflns_limit_h_min -12
_diffrn_reflns_limit_k_max 27
_diffrn_reflns_limit_k_min -27
_diffrn_reflns_limit_l_max 50
_diffrn_reflns_limit_l_min -50
_diffrn_reflns_number 82939
_diffrn_reflns_theta_full 30.99
_diffrn_reflns_theta_max 30.99
_diffrn_reflns_theta_min 2.58
_diffrn_standards_decay_% 0
_diffrn_standards_interval_count 0
_diffrn_standards_interval_time 0
_diffrn_standards_number 0
_exptl_absorpt_coefficient_mu 2.305
_exptl_absorpt_correction_T_max 0.8955
_exptl_absorpt_correction_T_min 0.7392
_exptl_absorpt_correction_type multi-scan
_exptl_absorpt_process_details
;
[c.f. r.h. blessing, acta cryst. (1995), a51, 33-38]
;
_exptl_crystal_colour colourless
_exptl_crystal_density_diffrn 1.642
_exptl_crystal_density_method 'not measured'
_exptl_crystal_description 'hexagonal platelet'
_exptl_crystal_F_000 2784
_exptl_crystal_size_max 0.2
_exptl_crystal_size_mid 0.12
_exptl_crystal_size_min 0.05
_refine_diff_density_max 0.936
_refine_diff_density_min -0.838
_refine_diff_density_rms 0.099
_refine_ls_extinction_method none
_refine_ls_goodness_of_fit_ref 1.001
_refine_ls_hydrogen_treatment constr
_refine_ls_matrix_type full
_refine_ls_number_parameters 316
_refine_ls_number_reflns 9191
_refine_ls_number_restraints 0
_refine_ls_restrained_S_all 1.001
_refine_ls_R_factor_all 0.0622
_refine_ls_R_factor_gt 0.0347
_refine_ls_shift/su_max 0.001
_refine_ls_shift/su_mean 0
_refine_ls_structure_factor_coef Fsqd
_refine_ls_weighting_details 'calc w=1/[\s^2^(Fo^2^)+(0.0239P)^2^+5.3418P] where P=(Fo^2^+2Fc^2^)/3'
_refine_ls_weighting_scheme calc
_refine_ls_wR_factor_gt 0.0618
_refine_ls_wR_factor_ref 0.0699
_reflns_number_gt 6529
_reflns_number_total 9191
_reflns_threshold_expression >2\s(I)
_cod_data_source_file b903933c.txt
_cod_data_source_block compound3
_cod_database_code 7002425

loop_
_symmetry_equiv_pos_as_xyz
'x, y, z'
'x+1/2, -y+1/2, -z'
'-x, y+1/2, -z+1/2'
'-x+1/2, -y, z+1/2'
'-x, -y, -z'
'-x-1/2, y-1/2, z'
'x, -y-1/2, z-1/2'
'x-1/2, y, -z-1/2'

loop_
_atom_site_label
_atom_site_type_symbol
_atom_site_fract_x
_atom_site_fract_y
_atom_site_fract_z
_atom_site_U_iso_or_equiv
_atom_site_adp_type
_atom_site_occupancy
_atom_site_symmetry_multiplicity
_atom_site_calc_flag
_atom_site_refinement_flags
_atom_site_disorder_assembly
_atom_site_disorder_group
C1 C 0.4176(3) 0.59024(12) 0.12808(7) 0.0206(5) Uani 1 1 d . . .
H1A H 0.4224 0.6342 0.1437 0.025 Uiso 1 1 calc R . .
H1B H 0.5212 0.5723 0.1239 0.025 Uiso 1 1 calc R . .
C2 C 0.2394(3) 0.47885(12) 0.10847(7) 0.0234(5) Uani 1 1 d . . .
C3 C 0.1725(3) 0.41243(13) 0.10810(9) 0.0341(6) Uani 1 1 d . . .
H3 H 0.1609 0.3864 0.1314 0.041 Uiso 1 1 calc R . .
C4 C 0.1231(4) 0.38479(14) 0.07358(10) 0.0407(8) Uani 1 1 d . . .
H4 H 0.0771 0.3393 0.0732 0.049 Uiso 1 1 calc R . .
C5 C 0.1393(4) 0.42196(15) 0.03950(10) 0.0405(7) Uani 1 1 d . . .
H5 H 0.1047 0.4017 0.0159 0.049 Uiso 1 1 calc R . .
C6 C 0.2057(3) 0.48875(14) 0.03923(8) 0.0314(6) Uani 1 1 d . . .
H6 H 0.2165 0.5144 0.0157 0.038 Uiso 1 1 calc R . .
C7 C 0.2558(3) 0.51709(13) 0.07393(7) 0.0228(5) Uani 1 1 d . . .
C8 C 0.4057(3) 0.46752(13) 0.18261(7) 0.0249(5) Uani 1 1 d . . .
C9 C 0.5322(3) 0.43351(14) 0.16803(8) 0.0299(6) Uani 1 1 d . . .
H9 H 0.5655 0.4425 0.1424 0.036 Uiso 1 1 calc R . .
C10 C 0.6091(3) 0.38629(14) 0.19142(9) 0.0350(7) Uani 1 1 d . . .
H10 H 0.6956 0.3625 0.1817 0.042 Uiso 1 1 calc R . .
C11 C 0.5611(3) 0.37362(15) 0.22870(9) 0.0398(7) Uani 1 1 d . . .
H11 H 0.6133 0.3402 0.2443 0.048 Uiso 1 1 calc R . .
C12 C 0.4379(4) 0.40895(18) 0.24347(10) 0.0508(9) Uani 1 1 d . . .
H12 H 0.4073 0.401 0.2695 0.061 Uiso 1 1 calc R . .
C13 C 0.3585(4) 0.45629(18) 0.22029(9) 0.0430(8) Uani 1 1 d . . .
H13 H 0.273 0.4806 0.2302 0.052 Uiso 1 1 calc R . .
C14 C 0.1451(3) 0.56481(14) 0.17531(7) 0.0267(5) Uani 1 1 d . . .
C15 C 0.1709(4) 0.62299(16) 0.19892(9) 0.0423(8) Uani 1 1 d . . .
H15 H 0.2708 0.6393 0.2033 0.051 Uiso 1 1 calc R . .
C16 C 0.0503(5) 0.6570(2) 0.21599(11) 0.0571(10) Uani 1 1 d . . .
H16 H 0.0672 0.6969 0.2322 0.068 Uiso 1 1 calc R . .
C17 C -0.0933(5) 0.6336(2) 0.20972(11) 0.0642(12) Uani 1 1 d . . .
H17 H -0.176 0.6575 0.2213 0.077 Uiso 1 1 calc R . .
C18 C -0.1183(4) 0.5753(3) 0.18661(12) 0.0746(13) Uani 1 1 d . . .
H18 H -0.2183 0.5589 0.1827 0.09 Uiso 1 1 calc R . .
C19 C 0.0001(4) 0.5407(2) 0.16915(10) 0.0526(9) Uani 1 1 d . . .
H19 H -0.0177 0.5007 0.1531 0.063 Uiso 1 1 calc R . .
C20 C 0.4445(3) 0.64686(12) 0.04833(7) 0.0226(5) Uani 1 1 d . . .
C21 C 0.4436(3) 0.62776(15) 0.00971(8) 0.0346(7) Uani 1 1 d . . .
H21 H 0.385 0.5886 0.0012 0.042 Uiso 1 1 calc R . .
C22 C 0.5288(4) 0.66625(17) -0.01643(9) 0.0442(8) Uani 1 1 d . . .
H22 H 0.5289 0.6535 -0.043 0.053 Uiso 1 1 calc R . .
C23 C 0.6134(4) 0.72290(15) -0.00398(9) 0.0416(8) Uani 1 1 d . . .
H23 H 0.6716 0.749 -0.0221 0.05 Uiso 1 1 calc R . .
C24 C 0.6149(4) 0.74217(15) 0.03425(9) 0.0373(7) Uani 1 1 d . . .
H24 H 0.6739 0.7814 0.0425 0.045 Uiso 1 1 calc R . .
C25 C 0.5301(3) 0.70422(13) 0.06081(8) 0.0282(6) Uani 1 1 d . . .
H25 H 0.5305 0.7173 0.0874 0.034 Uiso 1 1 calc R . .
C26 C 0.1608(3) 0.65952(12) 0.09150(7) 0.0219(5) Uani 1 1 d . . .
C27 C 0.1790(3) 0.72589(14) 0.10879(8) 0.0327(6) Uani 1 1 d . . .
H27 H 0.2772 0.7436 0.1141 0.039 Uiso 1 1 calc R . .
C28 C 0.0542(3) 0.76542(17) 0.11804(9) 0.0403(7) Uani 1 1 d . . .
H28 H 0.0666 0.8108 0.1296 0.048 Uiso 1 1 calc R . .
C29 C -0.0876(4) 0.74048(17) 0.11086(11) 0.0482(9) Uani 1 1 d . . .
H29 H -0.1733 0.7679 0.1177 0.058 Uiso 1 1 calc R . .
C30 C -0.1052(4) 0.67528(17) 0.09363(13) 0.0607(11) Uani 1 1 d . . .
H30 H -0.2037 0.658 0.0884 0.073 Uiso 1 1 calc R . .
C31 C 0.0180(3) 0.63474(15) 0.08392(10) 0.0427(8) Uani 1 1 d . . .
H31 H 0.0045 0.5898 0.072 0.051 Uiso 1 1 calc R . .
P1 P 0.30094(7) 0.52408(3) 0.151257(19) 0.02148(13) Uani 1 1 d . . .
P2 P 0.32291(7) 0.60558(3) 0.082727(18) 0.01906(12) Uani 1 1 d . . .
I1 I 0.97748(2) 0.263125(9) 0.176398(5) 0.03303(5) Uani 1 1 d . . .
I2 I 0.72193(2) 0.484947(11) 0.072471(6) 0.03639(5) Uani 1 1 d . . .

loop_
_atom_site_aniso_label
_atom_site_aniso_U_11
_atom_site_aniso_U_22
_atom_site_aniso_U_33
_atom_site_aniso_U_23
_atom_site_aniso_U_13
_atom_site_aniso_U_12
C1 0.0207(12) 0.0213(11) 0.0199(12) -0.0003(9) -0.0004(10) -0.0004(9)
C2 0.0245(13) 0.0209(11) 0.0247(13) 0.0009(10) -0.0003(10) 0.0003(9)
C3 0.0365(16) 0.0241(12) 0.0419(18) 0.0069(12) -0.0043(13) -0.0048(11)
C4 0.0450(18) 0.0210(12) 0.056(2) -0.0031(13) -0.0143(16) -0.0077(12)
C5 0.0453(19) 0.0316(14) 0.0447(19) -0.0144(13) -0.0102(15) -0.0031(13)
C6 0.0360(16) 0.0321(13) 0.0260(14) -0.0036(11) -0.0019(12) -0.0045(12)
C7 0.0245(13) 0.0227(11) 0.0211(12) -0.0011(10) -0.0002(10) -0.0006(10)
C8 0.0229(13) 0.0250(11) 0.0267(14) 0.0077(10) -0.0005(10) -0.0012(9)
C9 0.0333(15) 0.0320(13) 0.0244(14) 0.0017(10) -0.0004(12) 0.0047(11)
C10 0.0364(17) 0.0329(14) 0.0358(17) -0.0010(12) -0.0049(13) 0.0108(12)
C11 0.0355(17) 0.0368(15) 0.0470(19) 0.0183(14) -0.0119(14) 0.0013(13)
C12 0.045(2) 0.069(2) 0.0384(19) 0.0292(17) 0.0051(16) 0.0091(17)
C13 0.0347(17) 0.061(2) 0.0338(17) 0.0216(15) 0.0099(14) 0.0107(15)
C14 0.0272(14) 0.0333(13) 0.0198(13) 0.0079(11) 0.0048(11) 0.0070(10)
C15 0.0403(18) 0.0458(17) 0.0408(19) -0.0073(14) 0.0112(15) 0.0032(14)
C16 0.068(3) 0.057(2) 0.047(2) -0.0077(17) 0.0193(19) 0.0199(19)
C17 0.054(2) 0.100(3) 0.039(2) 0.006(2) 0.0158(18) 0.040(2)
C18 0.0274(19) 0.136(4) 0.060(3) -0.016(3) 0.0058(18) 0.011(2)
C19 0.0303(19) 0.077(3) 0.051(2) -0.0136(18) 0.0049(15) 0.0000(16)
C20 0.0229(13) 0.0232(11) 0.0218(13) 0.0051(9) 0.0041(10) 0.0030(9)
C21 0.0407(17) 0.0389(15) 0.0244(15) -0.0008(12) 0.0043(13) -0.0078(13)
C22 0.054(2) 0.0534(19) 0.0250(16) 0.0045(14) 0.0098(15) -0.0021(16)
C23 0.0437(18) 0.0401(16) 0.0410(18) 0.0158(14) 0.0162(15) -0.0006(14)
C24 0.0402(18) 0.0303(13) 0.0415(18) 0.0047(13) 0.0088(14) -0.0072(12)
C25 0.0310(14) 0.0285(12) 0.0252(14) 0.0016(10) 0.0047(11) -0.0011(11)
C26 0.0219(12) 0.0236(11) 0.0202(12) 0.0051(9) -0.0011(10) 0.0013(9)
C27 0.0260(14) 0.0332(14) 0.0389(16) -0.0107(12) -0.0012(12) 0.0030(11)
C28 0.0354(18) 0.0427(16) 0.0429(18) -0.0118(14) 0.0021(14) 0.0094(14)
C29 0.0281(16) 0.0465(17) 0.070(3) 0.0076(17) 0.0084(16) 0.0144(14)
C30 0.0228(17) 0.0398(17) 0.120(4) 0.003(2) -0.009(2) 0.0007(13)
C31 0.0287(15) 0.0276(13) 0.072(2) 0.0014(14) -0.0124(15) 0.0001(12)
P1 0.0226(3) 0.0220(3) 0.0198(3) 0.0041(2) 0.0012(3) 0.0005(2)
P2 0.0217(3) 0.0179(3) 0.0176(3) 0.0012(2) -0.0001(2) -0.0014(2)
I1 0.03657(10) 0.03178(8) 0.03073(10) -0.00771(8) 0.00471(8) 0.00662(7)
I2 0.03585(10) 0.04554(11) 0.02778(10) -0.00725(8) 0.00380(8) -0.00345(9)

loop_
_atom_type_symbol
_atom_type_description
_atom_type_scat_dispersion_real
_atom_type_scat_dispersion_imag
_atom_type_scat_source
C C 0.0033 0.0016 'International Tables Vol C Tables 4.2.6.8 and 6.1.1.4'
H H 0 0 'International Tables Vol C Tables 4.2.6.8 and 6.1.1.4'
P P 0.1023 0.0942 'International Tables Vol C Tables 4.2.6.8 and 6.1.1.4'
I I -0.4742 1.8119 'International Tables Vol C Tables 4.2.6.8 and 6.1.1.4'

loop_
_geom_angle_atom_site_label_1
_geom_angle_atom_site_label_2
_geom_angle_atom_site_label_3
_geom_angle
_geom_angle_site_symmetry_1
_geom_angle_site_symmetry_3
_geom_angle_publ_flag
P2 C1 P1 103.25(12) . . ?
P2 C1 H1A 111.1 . . ?
P1 C1 H1A 111.1 . . ?
P2 C1 H1B 111.1 . . ?
P1 C1 H1B 111.1 . . ?
H1A C1 H1B 109.1 . . ?
C3 C2 C7 120.1(2) . . ?
C3 C2 P1 124.6(2) . . ?
C7 C2 P1 115.20(18) . . ?
C4 C3 C2 119.2(3) . . ?
C4 C3 H3 120.4 . . ?
C2 C3 H3 120.4 . . ?
C3 C4 C5 121.1(3) . . ?
C3 C4 H4 119.5 . . ?
C5 C4 H4 119.5 . . ?
C4 C5 C6 120.7(3) . . ?
C4 C5 H5 119.7 . . ?
C6 C5 H5 119.7 . . ?
C7 C6 C5 118.6(3) . . ?
C7 C6 H6 120.7 . . ?
C5 C6 H6 120.7 . . ?
C6 C7 C2 120.3(2) . . ?
C6 C7 P2 127.6(2) . . ?
C2 C7 P2 111.58(18) . . ?
C13 C8 C9 121.0(2) . . ?
C13 C8 P1 120.4(2) . . ?
C9 C8 P1 118.5(2) . . ?
C10 C9 C8 119.0(3) . . ?
C10 C9 H9 120.5 . . ?
C8 C9 H9 120.5 . . ?
C11 C10 C9 120.4(3) . . ?
C11 C10 H10 119.8 . . ?
C9 C10 H10 119.8 . . ?
C12 C11 C10 120.5(3) . . ?
C12 C11 H11 119.7 . . ?
C10 C11 H11 119.7 . . ?
C11 C12 C13 119.9(3) . . ?
C11 C12 H12 120 . . ?
C13 C12 H12 120 . . ?
C8 C13 C12 119.1(3) . . ?
C8 C13 H13 120.4 . . ?
C12 C13 H13 120.4 . . ?
C19 C14 C15 120.3(3) . . ?
C19 C14 P1 120.5(2) . . ?
C15 C14 P1 119.1(2) . . ?
C16 C15 C14 119.4(3) . . ?
C16 C15 H15 120.3 . . ?
C14 C15 H15 120.3 . . ?
C17 C16 C15 120.3(4) . . ?
C17 C16 H16 119.8 . . ?
C15 C16 H16 119.8 . . ?
C16 C17 C18 120.1(3) . . ?
C16 C17 H17 120 . . ?
C18 C17 H17 120 . . ?
C17 C18 C19 120.7(4) . . ?
C17 C18 H18 119.7 . . ?
C19 C18 H18 119.7 . . ?
C18 C19 C14 119.1(4) . . ?
C18 C19 H19 120.4 . . ?
C14 C19 H19 120.4 . . ?
C21 C20 C25 120.4(2) . . ?
C21 C20 P2 121.8(2) . . ?
C25 C20 P2 117.58(19) . . ?
C20 C21 C22 119.4(3) . . ?
C20 C21 H21 120.3 . . ?
C22 C21 H21 120.3 . . ?
C23 C22 C21 120.1(3) . . ?
C23 C22 H22 120 . . ?
C21 C22 H22 120 . . ?
C24 C23 C22 120.9(3) . . ?
C24 C23 H23 119.6 . . ?
C22 C23 H23 119.6 . . ?
C23 C24 C25 119.8(3) . . ?
C23 C24 H24 120.1 . . ?
C25 C24 H24 120.1 . . ?
C24 C25 C20 119.5(3) . . ?
C24 C25 H25 120.2 . . ?
C20 C25 H25 120.2 . . ?
C31 C26 C27 119.5(2) . . ?
C31 C26 P2 121.0(2) . . ?
C27 C26 P2 119.3(2) . . ?
C28 C27 C26 119.5(3) . . ?
C28 C27 H27 120.2 . . ?
C26 C27 H27 120.2 . . ?
C29 C28 C27 120.9(3) . . ?
C29 C28 H28 119.6 . . ?
C27 C28 H28 119.6 . . ?
C28 C29 C30 119.4(3) . . ?
C28 C29 H29 120.3 . . ?
C30 C29 H29 120.3 . . ?
C31 C30 C29 120.8(3) . . ?
C31 C30 H30 119.6 . . ?
C29 C30 H30 119.6 . . ?
C26 C31 C30 119.8(3) . . ?
C26 C31 H31 120.1 . . ?
C30 C31 H31 120.1 . . ?
C8 P1 C14 112.20(12) . . ?
C8 P1 C2 112.06(12) . . ?
C14 P1 C2 110.65(12) . . ?
C8 P1 C1 112.59(12) . . ?
C14 P1 C1 110.62(12) . . ?
C2 P1 C1 97.90(11) . . ?
C20 P2 C26 110.55(11) . . ?
C20 P2 C7 119.51(12) . . ?
C26 P2 C7 106.89(12) . . ?
C20 P2 C1 111.59(12) . . ?
C26 P2 C1 108.61(12) . . ?
C7 P2 C1 98.77(11) . . ?

loop_
_geom_bond_atom_site_label_1
_geom_bond_atom_site_label_2
_geom_bond_distance
_geom_bond_site_symmetry_2
_geom_bond_publ_flag
C1 P2 1.801(2) . ?
C1 P1 1.808(2) . ?
C1 H1A 0.99 . ?
C1 H1B 0.99 . ?
C2 C3 1.386(3) . ?
C2 C7 1.402(3) . ?
C2 P1 1.792(3) . ?
C3 C4 1.373(4) . ?
C3 H3 0.95 . ?
C4 C5 1.378(4) . ?
C4 H4 0.95 . ?
C5 C6 1.391(4) . ?
C5 H5 0.95 . ?
C6 C7 1.386(4) . ?
C6 H6 0.95 . ?
C7 P2 1.798(2) . ?
C8 C13 1.384(4) . ?
C8 C9 1.388(4) . ?
C8 P1 1.782(3) . ?
C9 C10 1.383(4) . ?
C9 H9 0.95 . ?
C10 C11 1.378(4) . ?
C10 H10 0.95 . ?
C11 C12 1.377(4) . ?
C11 H11 0.95 . ?
C12 C13 1.391(4) . ?
C12 H12 0.95 . ?
C13 H13 0.95 . ?
C14 C19 1.381(4) . ?
C14 C15 1.386(4) . ?
C14 P1 1.786(3) . ?
C15 C16 1.380(4) . ?
C15 H15 0.95 . ?
C16 C17 1.365(6) . ?
C16 H16 0.95 . ?
C17 C18 1.376(6) . ?
C17 H17 0.95 . ?
C18 C19 1.376(5) . ?
C18 H18 0.95 . ?
C19 H19 0.95 . ?
C20 C21 1.382(4) . ?
C20 C25 1.390(4) . ?
C20 P2 1.783(2) . ?
C21 C22 1.384(4) . ?
C21 H21 0.95 . ?
C22 C23 1.375(4) . ?
C22 H22 0.95 . ?
C23 C24 1.370(4) . ?
C23 H23 0.95 . ?
C24 C25 1.386(4) . ?
C24 H24 0.95 . ?
C25 H25 0.95 . ?
C26 C31 1.375(4) . ?
C26 C27 1.396(3) . ?
C26 P2 1.787(3) . ?
C27 C28 1.372(4) . ?
C27 H27 0.95 . ?
C28 C29 1.366(5) . ?
C28 H28 0.95 . ?
C29 C30 1.375(5) . ?
C29 H29 0.95 . ?
C30 C31 1.375(4) . ?
C30 H30 0.95 . ?
C31 H31 0.95 . ?

loop_
_cod_related_entry_id
_cod_related_entry_database
_cod_related_entry_code
1 ChemSpider 30652633
